data_2106810
loop_
_publ_author_name
'Bergerhoff, G.'
'Goost, L.'

_publ_section_title
;
 Die Kristallstruktur des Tetranatrium-Dekafluorotristannat(II), Na4 Sn3
 F10
;
_journal_name_full 'Acta Crystallographica B (24,1968-38,1982)'
_journal_page_first 19
_journal_page_last 23
_journal_volume 26
_journal_year 1970
_chemical_formula_sum 'F10 Na4 Sn3'
_chemical_name_systematic 'Na4 Sn3 F10'
_space_group_IT_number 15
_symmetry_space_group_name_Hall '-C 2yc'
_symmetry_space_group_name_H-M 'C 1 2/c 1'
_cell_angle_alpha 90
_cell_angle_beta 91
_cell_angle_gamma 90
_cell_formula_units_Z 4
_cell_length_a 12.18
_cell_length_b 18.47
_cell_length_c 5.5
_cell_volume 1237.117
_citation_journal_id_ASTM ACBCAR
_cod_data_source_file Bergerhoff_ACBCAR_1970_1234.cif
_cod_data_source_block F10Na4Sn3
_cod_database_code 2106810

loop_
_symmetry_equiv_pos_as_xyz
x,y,z
-x,y,-z+1/2
-x,-y,-z
x,-y,z-1/2
x+1/2,y+1/2,z
-x+1/2,y+1/2,-z+1/2
-x+1/2,-y+1/2,-z
x+1/2,-y+1/2,z-1/2

loop_
_atom_site_label
_atom_site_type_symbol
_atom_site_fract_x
_atom_site_fract_y
_atom_site_fract_z
_atom_site_occupancy
_atom_site_U_iso_or_equiv
F1 F-1 0.12 0.377 0.541 1 0.0
Na1 Na+1 0.1714 0.2712 0.7497 1 0.0
Na3 Na+1 0 0.546 0.25 1 0.0
F2 F-1 0.165 0.18 0.428 1 0.0
F5 F-1 0.041 0.238 0.016 1 0.0
Na2 Na+1 0 0.342 0.25 1 0.0
F3 F-1 0.107 0.452 0.118 1 0.0
Sn1 Sn+2 0.2522 0.0814 0.669 1 0.0
Sn2 Sn+2 0 0.1569 0.25 1 0.0
F4 F-1 0.232 0.332 0.12 1 0.0
